data_4122476
loop_
_publ_author_name
'Tang, Qun'
'Liu, Yiwei'
'Liu, Shuxia'
'He, Danfeng'
'Miao, Jun'
'Wang, Xingquan'
'Yang, Guocheng'
'Shi, Zhan'
'Zheng, Zhiping'

_publ_section_title
;
 High Proton Conduction at above 100 \%C Mediated by Hydrogen Bonding in a
 Lanthanide Metal-Organic Framework.
;
_journal_issue 35
_journal_name_full 'Journal of the American Chemical Society'
_journal_page_first 12444
_journal_page_last 12449
_journal_paper_doi 10.1021/ja5069855
_journal_volume 136
_journal_year 2014
_chemical_formula_moiety 'C5 H4 Eu2 O13, 1.5(O2), H2 O'
_chemical_formula_sum 'C5 H6 Eu2 O17'
_chemical_formula_weight 642.04
_chemical_name_systematic
; 
 ? 
;
_space_group_IT_number 2
_symmetry_cell_setting triclinic
_symmetry_space_group_name_Hall '-P 1'
_symmetry_space_group_name_H-M 'P -1'
_atom_sites_solution_hydrogens geom
_atom_sites_solution_primary direct
_atom_sites_solution_secondary difmap
_audit_creation_method SHELXL-97
_cell_angle_alpha 105.432(2)
_cell_angle_beta 90.451(2)
_cell_angle_gamma 105.1180(10)
_cell_formula_units_Z 2
_cell_length_a 6.2924(7)
_cell_length_b 8.6702(10)
_cell_length_c 12.9527(15)
_cell_measurement_reflns_used 1486
_cell_measurement_temperature 296(2)
_cell_measurement_theta_max 28.11
_cell_measurement_theta_min 2.53
_cell_volume 655.33(13)
_computing_cell_refinement 'Bruker SMART'
_computing_data_collection 'Bruker SMART'
_computing_data_reduction 'Bruker SAINT'
_computing_molecular_graphics 'Bruker SHELXTL'
_computing_publication_material 'Bruker SHELXTL'
_computing_structure_refinement 'SHELXL-97 (Sheldrick, 1997)'
_computing_structure_solution 'SHELXS-97 (Sheldrick, 1990)'
_diffrn_ambient_temperature 296(2)
_diffrn_measured_fraction_theta_full 0.989
_diffrn_measured_fraction_theta_max 0.989
_diffrn_measurement_device_type 'CCD area detector'
_diffrn_measurement_method 'phi and omega scans'
_diffrn_radiation_monochromator graphite
_diffrn_radiation_source 'fine-focus sealed tube'
_diffrn_radiation_type MoK\a
_diffrn_radiation_wavelength 0.71073
_diffrn_reflns_av_R_equivalents 0.0191
_diffrn_reflns_av_sigmaI/netI 0.0454
_diffrn_reflns_limit_h_max 8
_diffrn_reflns_limit_h_min -8
_diffrn_reflns_limit_k_max 10
_diffrn_reflns_limit_k_min -11
_diffrn_reflns_limit_l_max 15
_diffrn_reflns_limit_l_min -17
_diffrn_reflns_number 4281
_diffrn_reflns_theta_full 28.11
_diffrn_reflns_theta_max 28.11
_diffrn_reflns_theta_min 2.53
_exptl_absorpt_coefficient_mu 9.587
_exptl_absorpt_correction_T_max 0.288
_exptl_absorpt_correction_T_min 0.137
_exptl_absorpt_correction_type multi-scan
_exptl_absorpt_process_details sadabs
_exptl_crystal_colour colorless
_exptl_crystal_density_diffrn 3.254
_exptl_crystal_density_meas 3.254
_exptl_crystal_density_method 'not measured'
_exptl_crystal_description block
_exptl_crystal_F_000 596
_exptl_crystal_size_max 0.25
_exptl_crystal_size_mid 0.18
_exptl_crystal_size_min 0.13
_refine_diff_density_max 1.634
_refine_diff_density_min -1.514
_refine_diff_density_rms 0.284
_refine_ls_extinction_method none
_refine_ls_goodness_of_fit_ref 1.054
_refine_ls_hydrogen_treatment mixed
_refine_ls_matrix_type full
_refine_ls_number_parameters 202
_refine_ls_number_reflns 3078
_refine_ls_number_restraints 6
_refine_ls_restrained_S_all 1.053
_refine_ls_R_factor_all 0.0490
_refine_ls_R_factor_gt 0.0372
_refine_ls_shift/su_max 0.001
_refine_ls_shift/su_mean 0.000
_refine_ls_structure_factor_coef Fsqd
_refine_ls_weighting_details 'calc w=1/[\s^2^(Fo^2^)+(0.0320P)^2^+10.1233P] where P=(Fo^2^+2Fc^2^)/3'
_refine_ls_weighting_scheme calc
_refine_ls_wR_factor_gt 0.0839
_refine_ls_wR_factor_ref 0.0900
_reflns_number_gt 2532
_reflns_number_total 3206
_reflns_threshold_expression >2sigma(I)
_cod_data_source_file ja5069855_si_002.cif
_cod_data_source_block p-1
_cod_depositor_comments
;
The following automatic conversions were performed:

'_symmetry_cell_setting' value 'Triclinic' changed to 'triclinic'
according to
/home/saulius/struct/COD-crude-data--automatic-downloads/rss-feeds/ACS/lib/dictionaries/cif_core.dic
dictionary named 'cif_core.dic' version 2.4.2 from 2011-04-26.

Automatic conversion script
Id: cif_fix_values 2281 2013-09-26 08:29:07Z andrius 

 Adding full bibliography for 4122476.cif.
;
_cod_original_sg_symbol_Hall '-p 1'
_cod_original_formula_sum 'C5 H6 Eu2 O17 '
_cod_database_code 4122476

loop_
_symmetry_equiv_pos_as_xyz
'x, y, z'
'-x, -y, -z'

loop_
_atom_site_label
_atom_site_type_symbol
_atom_site_fract_x
_atom_site_fract_y
_atom_site_fract_z
_atom_site_U_iso_or_equiv
_atom_site_adp_type
_atom_site_occupancy
_atom_site_symmetry_multiplicity
_atom_site_calc_flag
_atom_site_refinement_flags
C2 C -0.0544(12) 0.5519(10) 1.0458(6) 0.0069(14) Uani 1 1 d .
C3 C 0.4052(16) 0.4205(13) 0.4795(8) 0.026(2) Uani 1 1 d .
C4 C 0.2657(13) 1.1045(10) 0.7805(6) 0.0093(15) Uani 1 1 d .
Eu1 Eu 0.44137(7) 0.47133(5) 0.74264(3) 0.01084(11) Uani 1 1 d .
Eu2 Eu 0.19080(6) 0.83336(5) 0.92483(3) 0.00958(11) Uani 1 1 d .
O1 O 0.5125(9) 0.7692(7) 0.8395(5) 0.0097(11) Uani 1 1 d .
O2 O 0.7975(9) 0.6690(7) 0.8387(5) 0.0094(11) Uani 1 1 d .
O4 O 0.1603(9) 1.0681(7) 1.0755(5) 0.0116(12) Uani 1 1 d .
O7 O 0.6394(13) 0.6286(10) 0.6194(5) 0.036(2) Uani 1 1 d .
O8 O 0.3140(11) 0.3508(9) 0.5464(5) 0.0245(16) Uani 1 1 d .
O9 O 0.1651(10) 0.9604(7) 0.7770(5) 0.0149(13) Uani 1 1 d .
O10 O 0.2337(10) 0.1835(7) 0.7168(5) 0.0138(12) Uani 1 1 d .
O11 O 0.5575(10) 0.3411(7) 0.8736(5) 0.0150(13) Uani 1 1 d .
O13 O 0.5058(9) 0.8840(7) 1.0665(5) 0.0115(12) Uani 1 1 d .
C1 C 0.7169(12) 0.7927(9) 0.8687(6) 0.0068(14) Uani 1 1 d .
C5 C 0.4565(12) 0.1967(10) 0.8711(6) 0.0076(14) Uani 1 1 d U
O6 O -0.0198(10) 0.7021(7) 1.0554(5) 0.0131(12) Uani 1 1 d .
O2W O 0.038(3) 0.958(2) 0.5135(15) 0.118(6) Uani 1 1 d .
O3 O 0.1407(5) 0.6016(4) 0.7052(3) 0.0187(13) Uani 1 1 d .
H3A H 0.1650 0.7111 0.6749 0.022 Uiso 1 1 d R
H3B H 0.1332 0.6461 0.7908 0.022 Uiso 1 1 d R
O12 O 0.7322(5) 0.3286(4) 0.6617(3) 0.0250(16) Uani 1 1 d R
H12B H 0.6098 0.2794 0.6599 0.030 Uiso 1 1 d R
H12A H 0.7692 0.3248 0.6023 0.030 Uiso 1 1 d R
O1W O 0.7224(5) 0.0219(4) 0.6926(3) 0.056(3) Uani 1 1 d R
O3W O 0.6772(5) 0.2106(4) 0.4366(3) 0.109(5) Uani 1 1 d R
O4W O 0.8626(5) 0.2378(4) 0.4572(3) 0.139(7) Uani 1 1 d R
O5 O -0.1733(5) 0.4715(4) 1.1032(3) 0.0087(11) Uani 1 1 d R

loop_
_atom_site_aniso_label
_atom_site_aniso_U_11
_atom_site_aniso_U_22
_atom_site_aniso_U_33
_atom_site_aniso_U_23
_atom_site_aniso_U_13
_atom_site_aniso_U_12
C2 0.005(3) 0.014(4) 0.002(4) 0.002(3) 0.001(3) 0.004(3)
C3 0.022(5) 0.036(6) 0.010(5) 0.005(4) -0.002(4) -0.008(4)
C4 0.013(4) 0.010(4) 0.005(4) 0.003(3) 0.001(3) 0.002(3)
Eu1 0.0116(2) 0.0116(2) 0.0083(2) 0.00257(16) 0.00128(16) 0.00176(16)
Eu2 0.00765(19) 0.0092(2) 0.0124(2) 0.00341(16) 0.00132(15) 0.00282(15)
O1 0.006(3) 0.008(3) 0.011(3) -0.005(2) -0.004(2) 0.002(2)
O2 0.006(3) 0.011(3) 0.012(3) 0.001(2) 0.000(2) 0.005(2)
O4 0.007(3) 0.010(3) 0.014(3) -0.002(2) 0.000(2) 0.002(2)
O7 0.037(4) 0.037(4) 0.008(3) 0.001(3) -0.002(3) -0.028(3)
O8 0.024(4) 0.030(4) 0.005(3) 0.003(3) 0.002(3) -0.016(3)
O9 0.024(3) 0.011(3) 0.006(3) 0.006(2) -0.001(2) -0.004(2)
O10 0.014(3) 0.015(3) 0.010(3) 0.007(2) -0.003(2) -0.004(2)
O11 0.019(3) 0.009(3) 0.017(3) 0.005(2) -0.006(3) 0.002(2)
O13 0.015(3) 0.006(3) 0.016(3) 0.006(2) 0.000(2) 0.004(2)
C1 0.007(3) 0.008(4) 0.004(4) 0.000(3) 0.002(3) 0.002(3)
C5 0.007(3) 0.013(3) 0.003(3) 0.001(2) 0.003(2) 0.004(2)
O6 0.017(3) 0.012(3) 0.013(3) 0.007(2) 0.008(2) 0.007(2)
O2W 0.154(16) 0.104(15) 0.100(12) 0.005(10) -0.011(11) 0.065(11)
O3 0.019(3) 0.026(4) 0.017(3) 0.012(3) -0.001(3) 0.009(3)
O12 0.015(3) 0.028(4) 0.023(4) -0.005(3) 0.010(3) 0.002(3)
O1W 0.035(5) 0.031(5) 0.109(9) 0.026(5) 0.002(5) 0.013(4)
O3W 0.121(13) 0.118(13) 0.112(13) 0.037(10) 0.034(11) 0.069(11)
O4W 0.113(13) 0.23(2) 0.108(14) 0.063(14) 0.027(11) 0.089(15)
O5 0.009(3) 0.013(3) 0.005(3) 0.004(2) 0.006(2) 0.003(2)

loop_
_atom_type_symbol
_atom_type_description
_atom_type_scat_dispersion_real
_atom_type_scat_dispersion_imag
_atom_type_scat_source
C C 0.0033 0.0016 'International Tables Vol C Tables 4.2.6.8 and 6.1.1.4'
H H 0.0000 0.0000 'International Tables Vol C Tables 4.2.6.8 and 6.1.1.4'
N N 0.0061 0.0033 'International Tables Vol C Tables 4.2.6.8 and 6.1.1.4'
O O 0.0106 0.0060 'International Tables Vol C Tables 4.2.6.8 and 6.1.1.4'
Eu Eu -0.1578 3.6682 'International Tables Vol C Tables 4.2.6.8 and 6.1.1.4'

loop_
_geom_angle_atom_site_label_1
_geom_angle_atom_site_label_2
_geom_angle_atom_site_label_3
_geom_angle
_geom_angle_site_symmetry_1
_geom_angle_site_symmetry_3
O6 C2 O5 125.9(7) . .
O6 C2 C2 118.1(8) . 2_567
O5 C2 C2 116.0(8) . 2_567
O7 C3 O8 126.1(9) 2_666 .
O7 C3 C3 115.7(10) 2_666 2_666
O8 C3 C3 118.2(10) . 2_666
O9 C4 O10 126.4(8) . 1_565
O9 C4 C5 117.3(7) . 1_565
O10 C4 C5 116.3(7) 1_565 1_565
O9 C4 Eu1 166.0(6) . 1_565
O10 C4 Eu1 39.8(4) 1_565 1_565
C5 C4 Eu1 76.6(4) 1_565 1_565
O10 Eu1 O1 150.09(19) . .
O10 Eu1 O11 66.1(2) . .
O1 Eu1 O11 105.40(19) . .
O10 Eu1 O7 133.4(2) . .
O1 Eu1 O7 73.9(2) . .
O11 Eu1 O7 134.4(3) . .
O10 Eu1 O8 72.6(2) . .
O1 Eu1 O8 124.0(2) . .
O11 Eu1 O8 130.3(2) . .
O7 Eu1 O8 64.0(2) . .
O10 Eu1 O2 138.60(19) . .
O1 Eu1 O2 51.99(17) . .
O11 Eu1 O2 74.04(19) . .
O7 Eu1 O2 70.7(2) . .
O8 Eu1 O2 131.94(19) . .
O10 Eu1 O3 101.79(16) . .
O1 Eu1 O3 65.79(15) . .
O11 Eu1 O3 140.81(16) . .
O7 Eu1 O3 81.9(2) . .
O8 Eu1 O3 72.95(19) . .
O2 Eu1 O3 116.40(14) . .
O10 Eu1 O12 80.65(16) . .
O1 Eu1 O12 125.52(15) . .
O11 Eu1 O12 71.91(16) . .
O7 Eu1 O12 72.6(2) . .
O8 Eu1 O12 75.24(19) . .
O2 Eu1 O12 76.75(14) . .
O3 Eu1 O12 145.60(14) . .
O10 Eu1 O5 83.27(16) . 2_567
O1 Eu1 O5 66.83(15) . 2_567
O11 Eu1 O5 77.78(16) . 2_567
O7 Eu1 O5 135.4(2) . 2_567
O8 Eu1 O5 124.00(17) . 2_567
O2 Eu1 O5 99.27(14) . 2_567
O3 Eu1 O5 63.51(12) . 2_567
O12 Eu1 O5 149.4 . 2_567
O10 Eu1 C1 153.8(2) . .
O1 Eu1 C1 26.08(19) . .
O11 Eu1 C1 89.4(2) . .
O7 Eu1 C1 70.5(2) . .
O8 Eu1 C1 133.4(2) . .
O2 Eu1 C1 25.91(19) . .
O3 Eu1 C1 91.25(17) . .
O12 Eu1 C1 101.29(17) . .
O5 Eu1 C1 82.42(16) 2_567 .
O10 Eu1 C4 19.2(2) . 1_545
O1 Eu1 C4 140.9(2) . 1_545
O11 Eu1 C4 47.0(2) . 1_545
O7 Eu1 C4 144.4(2) . 1_545
O8 Eu1 C4 90.3(2) . 1_545
O2 Eu1 C4 120.34(19) . 1_545
O3 Eu1 C4 115.28(16) . 1_545
O12 Eu1 C4 77.34(16) . 1_545
O5 Eu1 C4 78.91(16) 2_567 1_545
C1 Eu1 C4 135.2(2) . 1_545
O10 Eu1 C5 46.9(2) . .
O1 Eu1 C5 121.02(19) . .
O11 Eu1 C5 19.3(2) . .
O7 Eu1 C5 144.7(3) . .
O8 Eu1 C5 114.7(2) . .
O2 Eu1 C5 93.13(19) . .
O3 Eu1 C5 132.89(15) . .
O12 Eu1 C5 73.21(15) . .
O5 Eu1 C5 76.75(15) 2_567 .
C1 Eu1 C5 108.2(2) . .
C4 Eu1 C5 27.7(2) 1_545 .
O1 Eu2 O4 130.83(18) . .
O1 Eu2 O9 83.9(2) . .
O4 Eu2 O9 98.1(2) . .
O1 Eu2 O6 126.88(19) . .
O4 Eu2 O6 75.04(19) . .
O9 Eu2 O6 145.0(2) . .
O1 Eu2 O5 69.16(15) . 2_567
O4 Eu2 O5 136.78(16) . 2_567
O9 Eu2 O5 124.03(16) . 2_567
O6 Eu2 O5 65.03(15) . 2_567
O1 Eu2 O13 69.46(19) . .
O4 Eu2 O13 73.29(18) . .
O9 Eu2 O13 131.38(19) . .
O6 Eu2 O13 80.34(19) . .
O5 Eu2 O13 84.06(14) 2_567 .
O1 Eu2 O4 151.28(19) . 2_577
O4 Eu2 O4 62.1(2) . 2_577
O9 Eu2 O4 68.0(2) . 2_577
O6 Eu2 O4 78.89(19) . 2_577
O5 Eu2 O4 121.76(15) 2_567 2_577
O13 Eu2 O4 134.24(18) . 2_577
O1 Eu2 O2 120.38(18) . 1_455
O4 Eu2 O2 108.10(18) . 1_455
O9 Eu2 O2 79.36(19) . 1_455
O6 Eu2 O2 70.79(19) . 1_455
O5 Eu2 O2 74.39(14) 2_567 1_455
O13 Eu2 O2 149.22(18) . 1_455
O4 Eu2 O2 50.52(17) 2_577 1_455
O1 Eu2 O13 70.95(18) . 2_677
O4 Eu2 O13 66.78(18) . 2_677
O9 Eu2 O13 63.10(19) . 2_677
O6 Eu2 O13 136.6(2) . 2_677
O5 Eu2 O13 137.94(14) 2_567 2_677
O13 Eu2 O13 69.88(19) . 2_677
O4 Eu2 O13 99.76(18) 2_577 2_677
O2 Eu2 O13 140.00(17) 1_455 2_677
O1 Eu2 C1 139.6(2) . 1_455
O4 Eu2 C1 85.1(2) . 1_455
O9 Eu2 C1 71.6(2) . 1_455
O6 Eu2 C1 73.6(2) . 1_455
O5 Eu2 C1 98.34(16) 2_567 1_455
O13 Eu2 C1 149.7(2) . 1_455
O4 Eu2 C1 25.22(19) 2_577 1_455
O2 Eu2 C1 25.31(18) 1_455 1_455
O13 Eu2 C1 120.91(19) 2_677 1_455
O1 Eu2 O3 59.55(14) . .
O4 Eu2 O3 160.87(15) . .
O9 Eu2 O3 65.14(15) . .
O6 Eu2 O3 112.89(16) . .
O5 Eu2 O3 58.89(12) 2_567 .
O13 Eu2 O3 124.31(14) . .
O4 Eu2 O3 101.32(14) 2_577 .
O2 Eu2 O3 61.46(13) 1_455 .
O13 Eu2 O3 109.85(14) 2_677 .
C1 Eu2 O3 80.88(16) 1_455 .
O1 Eu2 Eu1 34.12(13) . .
O4 Eu2 Eu1 159.43(13) . .
O9 Eu2 Eu1 93.79(15) . .
O6 Eu2 Eu1 104.13(13) . .
O5 Eu2 Eu1 39.32(7) 2_567 .
O13 Eu2 Eu1 86.25(13) . .
O4 Eu2 Eu1 138.36(13) 2_577 .
O2 Eu2 Eu1 90.52(12) 1_455 .
O13 Eu2 Eu1 104.57(12) 2_677 .
C1 Eu2 Eu1 114.66(15) 1_455 .
O3 Eu2 Eu1 38.50(6) . .
C1 O1 Eu2 136.6(5) . .
C1 O1 Eu1 96.2(4) . .
Eu2 O1 Eu1 112.3(2) . .
C1 O2 Eu1 94.5(4) . .
C1 O2 Eu2 94.6(5) . 1_655
Eu1 O2 Eu2 170.8(2) . 1_655
C1 O4 Eu2 138.2(5) 2_677 .
C1 O4 Eu2 95.4(4) 2_677 2_577
Eu2 O4 Eu2 117.9(2) . 2_577
C3 O7 Eu1 122.0(6) 2_666 .
C3 O8 Eu1 120.1(6) . .
C4 O9 Eu2 123.7(5) . .
C4 O10 Eu1 121.0(5) 1_545 .
C5 O11 Eu1 119.5(5) . .
C5 O13 Eu2 133.4(5) 2_667 .
C5 O13 Eu2 116.5(5) 2_667 2_677
Eu2 O13 Eu2 110.12(19) . 2_677
O4 C1 O2 119.4(7) 2_677 .
O4 C1 O1 123.3(7) 2_677 .
O2 C1 O1 117.3(7) . .
O4 C1 Eu1 178.9(6) 2_677 .
O2 C1 Eu1 59.6(4) . .
O1 C1 Eu1 57.7(4) . .
O4 C1 Eu2 59.4(4) 2_677 1_655
O2 C1 Eu2 60.1(4) . 1_655
O1 C1 Eu2 176.8(6) . 1_655
Eu1 C1 Eu2 119.7(3) . 1_655
O11 C5 O13 126.5(8) . 2_667
O11 C5 C4 116.9(7) . 1_545
O13 C5 C4 116.6(7) 2_667 1_545
O11 C5 Eu1 41.2(4) . .
O13 C5 Eu1 167.7(6) 2_667 .
C4 C5 Eu1 75.7(4) 1_545 .
C2 O6 Eu2 121.3(5) . .
Eu1 O3 Eu2 94.86(10) . .
C2 O5 Eu2 119.2(4) . 2_567
C2 O5 Eu1 137.6(4) . 2_567
Eu2 O5 Eu1 103.28(11) 2_567 2_567

loop_
_geom_bond_atom_site_label_1
_geom_bond_atom_site_label_2
_geom_bond_distance
_geom_bond_site_symmetry_2
C2 O6 1.234(10) .
C2 O5 1.270(8) .
C2 C2 1.565(15) 2_567
C3 O7 1.241(11) 2_666
C3 O8 1.246(11) .
C3 C3 1.533(19) 2_666
C4 O9 1.233(9) .
C4 O10 1.249(10) 1_565
C4 C5 1.561(11) 1_565
C4 Eu1 3.253(8) 1_565
Eu1 O10 2.428(6) .
Eu1 O1 2.471(5) .
Eu1 O11 2.474(6) .
Eu1 O7 2.503(7) .
Eu1 O8 2.512(6) .
Eu1 O2 2.515(6) .
Eu1 O3 2.546(3) .
Eu1 O12 2.550(3) .
Eu1 O5 2.653(3) 2_567
Eu1 C1 2.907(8) .
Eu1 C4 3.253(8) 1_545
Eu1 C5 3.267(8) .
Eu2 O1 2.434(5) .
Eu2 O4 2.467(6) .
Eu2 O9 2.473(6) .
Eu2 O6 2.487(6) .
Eu2 O5 2.543(3) 2_567
Eu2 O13 2.559(6) .
Eu2 O4 2.568(5) 2_577
Eu2 O2 2.583(6) 1_455
Eu2 O13 2.660(6) 2_677
Eu2 C1 2.971(8) 1_455
Eu2 O3 2.973(3) .
O1 C1 1.286(9) .
O2 C1 1.274(9) .
O2 Eu2 2.583(6) 1_655
O4 C1 1.271(9) 2_677
O4 Eu2 2.568(5) 2_577
O7 C3 1.241(11) 2_666
O10 C4 1.249(10) 1_545
O11 C5 1.239(10) .
O13 C5 1.258(9) 2_667
O13 Eu2 2.660(6) 2_677
C1 O4 1.271(9) 2_677
C1 Eu2 2.971(7) 1_655
C5 O13 1.258(9) 2_667
C5 C4 1.561(11) 1_545
O2W O2W 1.09(3) 2_576
O3W O4W 1.1425 .
O5 Eu2 2.543(3) 2_567
O5 Eu1 2.653(3) 2_567
